data_7131416
loop_
_publ_author_name
'Thai, Phong'
'Frey, Brandon L.'
'Figgins, Matthew T.'
'Thompson, Richard R.'
'Carmieli, Raanan'
'Powers, David C.'

_publ_section_title
;
 Selective multi-electron aggregation at a hypervalent iodine center by
 sequential disproportionation.
;
_journal_issue 29
_journal_name_full 'Chemical communications (Cambridge, England)'
_journal_page_first 4308
_journal_page_last 4311
_journal_paper_doi 10.1039/d3cc00549f
_journal_volume 59
_journal_year 2023
_chemical_formula_moiety 'C11 H15 I O5 S, C H2 Cl2'
_chemical_formula_sum 'C12 H17 Cl2 I O5 S'
_chemical_formula_weight 475.173
_space_group_crystal_system triclinic
_space_group_IT_number 2
_space_group_name_Hall '-P 1'
_space_group_name_H-M_alt 'P -1'
_symmetry_Int_Tables_number 2
_audit_creation_date 2022-03-04
_audit_creation_method
;
Olex2 1.5
(compiled 2021.12.09 svn.r5202d8cf for OlexSys, GUI svn.r6439)
;
_audit_update_record
;
2022-06-04 deposited with the CCDC.	2023-03-15 downloaded from the CCDC.
;
_cell_angle_alpha 84.158(4)
_cell_angle_beta 73.474(4)
_cell_angle_gamma 68.652(5)
_cell_formula_units_Z 10
_cell_length_a 13.6039(7)
_cell_length_b 14.7431(8)
_cell_length_c 23.6714(8)
_cell_measurement_reflns_used 9770
_cell_measurement_temperature 110.15
_cell_measurement_theta_max 23.82
_cell_measurement_theta_min 2.21
_cell_volume 4239.2(4)
_computing_cell_refinement 'SAINT V8.38A (Bruker, 2018)'
_computing_data_reduction 'SAINT V8.38A (Bruker, 2018)'
_computing_molecular_graphics 'Olex2 1.5 (Dolomanov et al., 2009)'
_computing_publication_material 'Olex2 1.5 (Dolomanov et al., 2009)'
_computing_structure_refinement 'olex2.refine 1.5 (Bourhis et al., 2015)'
_diffrn_ambient_temperature 110.15
_diffrn_measured_fraction_theta_full 0.9999
_diffrn_measured_fraction_theta_max 0.8975
_diffrn_measurement_device_type 'Bruker APEX-II CCD'
_diffrn_measurement_method '\f and \w scans'
_diffrn_radiation_type 'Mo K\a'
_diffrn_radiation_wavelength 0.71073
_diffrn_reflns_av_R_equivalents 0.1309
_diffrn_reflns_av_unetI/netI 0.1038
_diffrn_reflns_Laue_measured_fraction_full 0.9999
_diffrn_reflns_Laue_measured_fraction_max 0.8975
_diffrn_reflns_limit_h_max 18
_diffrn_reflns_limit_h_min -18
_diffrn_reflns_limit_k_max 20
_diffrn_reflns_limit_k_min -20
_diffrn_reflns_limit_l_max 32
_diffrn_reflns_limit_l_min -33
_diffrn_reflns_number 166139
_diffrn_reflns_point_group_measured_fraction_full 0.9999
_diffrn_reflns_point_group_measured_fraction_max 0.8975
_diffrn_reflns_theta_full 25.2417
_diffrn_reflns_theta_max 29.79
_diffrn_reflns_theta_min 1.67
_diffrn_source_current 1.0
_diffrn_source_power 0.05
_diffrn_source_voltage 50.0
_diffrn_standards_number 0
_exptl_absorpt_coefficient_mu 2.343
_exptl_absorpt_correction_T_max 0.7450
_exptl_absorpt_correction_T_min 0.5196
_exptl_absorpt_correction_type none
_exptl_absorpt_process_details
;
SADABS-2016/2 (Bruker,2016/2) was used for absorption correction.
wR2(int) was 0.1345 before and 0.0688 after correction.
The Ratio of minimum to maximum transmission is 0.6974.
The \l/2 correction factor is Not present.
;
_exptl_crystal_colour colourless
_exptl_crystal_colour_primary colourless
_exptl_crystal_density_diffrn 1.861
_exptl_crystal_description Rod
_exptl_crystal_F_000 2361.427
_exptl_crystal_size_max 0.308
_exptl_crystal_size_mid 0.076
_exptl_crystal_size_min 0.046
_refine_diff_density_max 2.1896
_refine_diff_density_min -2.2554
_refine_diff_density_rms 0.4672
_refine_ls_d_res_high 0.7152
_refine_ls_d_res_low 12.2105
_refine_ls_goodness_of_fit_ref 1.0381
_refine_ls_hydrogen_treatment constr
_refine_ls_matrix_type full
_refine_ls_number_constraints 125
_refine_ls_number_parameters 966
_refine_ls_number_reflns 21788
_refine_ls_number_restraints 0
_refine_ls_restrained_S_all 1.0381
_refine_ls_R_factor_all 0.1120
_refine_ls_R_factor_gt 0.0624
_refine_ls_shift/su_max 0.0005
_refine_ls_shift/su_mean 0.0000
_refine_ls_structure_factor_coef Fsqd
_refine_ls_weighting_details 'w=1/[\s^2^(Fo^2^)+(0.0410P)^2^+18.2321P] where P=(Fo^2^+2Fc^2^)/3'
_refine_ls_weighting_scheme calc
_refine_ls_wR_factor_gt 0.1132
_refine_ls_wR_factor_ref 0.1338
_reflns_Friedel_coverage 0.0
_reflns_limit_h_max 18
_reflns_limit_h_min -17
_reflns_limit_k_max 20
_reflns_limit_k_min -20
_reflns_limit_l_max 33
_reflns_limit_l_min 0
_reflns_number_gt 15053
_reflns_number_total 21788
_reflns_threshold_expression I>=2u(I)
_cod_data_source_file d3cc00549f2.cif
_cod_data_source_block PT_3_50_DCM_Pent_100mm_autored
_cod_depositor_comments 'Adding full bibliography for 7131411--7131416.cif.'
_cod_database_code 7131416
_olex2_refinement_description
;
1. Fixed Uiso
 At 1.2 times of:
  All C(H) groups, All C(H,H) groups
 At 1.5 times of:
  All C(H,H,H) groups
2.a Secondary CH2 refined with riding coordinates:
 C58(H58b,H58a), C56(H56a,H56b), C57(H57a,H57b), C59(H59a,H59b), C60(H60a,H60b)
2.b Aromatic/amide H refined with riding coordinates:
 C14(H14), C36(H36), C3(H3), C38(H38), C39(H39), C47(H47), C27(H27), C25(H25),
 C28(H28), C6(H6), C5(H5), C49(H49), C16(H16), C50(H50), C17(H17)
2.c Idealised Me refined as rotating group:
 C55(H55a,H55b,H55c), C21(H21a,H21b,H21c), C22(H22a,H22b,H22c), C31(H31a,H31b,
 H31c), C32(H32a,H32b,H32c), C29(H29a,H29b,H29c), C20(H20a,H20b,H20c), C33(H33a,
 H33b,H33c), C54(H54a,H54b,H54c), C43(H43a,H43b,H43c), C44(H44a,H44b,H44c),
 C40(H40a,H40b,H40c), C53(H53a,H53b,H53c), C42(H42a,H42b,H42c), C11(H11a,H11b,
 H11c), C10(H10a,H10b,H10c), C18(H18a,H18b,H18c), C51(H51a,H51b,H51c), C7(H7a,
 H7b,H7c), C9(H9a,H9b,H9c)
;
_olex2_submission_special_instructions 'No special instructions were received'

loop_
_space_group_symop_id
_space_group_symop_operation_xyz
1 x,y,z
2 -x,-y,-z

loop_
_atom_site_label
_atom_site_type_symbol
_atom_site_fract_x
_atom_site_fract_y
_atom_site_fract_z
_atom_site_U_iso_or_equiv
_atom_site_adp_type
_atom_site_occupancy
_atom_site_refinement_flags_posn
I1 I 0.05565(3) 0.89205(3) 0.540472(17) 0.01775(9) Uani 1.000000 .
S1 S -0.01585(13) 0.68187(12) 0.54327(7) 0.0206(3) Uani 1.000000 .
O1 O 0.0592(3) 0.9153(3) 0.46334(18) 0.0217(10) Uani 1.000000 .
O2 O 0.1611(3) 0.9349(3) 0.54600(19) 0.0217(10) Uani 1.000000 .
O3 O 0.3936(4) 0.4688(3) 0.4838(2) 0.0307(11) Uani 1.000000 .
O4 O -0.0725(3) 0.7864(3) 0.5439(2) 0.0256(10) Uani 1.000000 .
O5 O -0.0283(4) 0.6241(3) 0.5024(2) 0.0279(11) Uani 1.000000 .
C1 C 0.1602(5) 0.7418(5) 0.5293(3) 0.0185(13) Uani 1.000000 .
C2 C 0.1253(5) 0.6645(5) 0.5284(3) 0.0199(13) Uani 1.000000 .
C3 C 0.2004(5) 0.5714(5) 0.5132(3) 0.0237(14) Uani 1.000000 .
H3 H 0.1763(5) 0.5191(5) 0.5112(3) 0.0284(17) Uiso 1.000000 R
C4 C 0.3121(5) 0.5558(5) 0.5010(3) 0.0229(14) Uani 1.000000 .
C5 C 0.3461(5) 0.6322(5) 0.5051(3) 0.0268(15) Uani 1.000000 .
H5 H 0.4219(5) 0.6205(5) 0.4986(3) 0.0322(18) Uiso 1.000000 R
C6 C 0.2714(5) 0.7246(5) 0.5186(3) 0.0220(14) Uani 1.000000 .
H6 H 0.2957(5) 0.7767(5) 0.5207(3) 0.0264(17) Uiso 1.000000 R
C7 C 0.3635(6) 0.3857(5) 0.4823(3) 0.0338(17) Uani 1.000000 .
H7a H 0.317(3) 0.3985(14) 0.4555(16) 0.051(3) Uiso 1.000000 GR
H7b H 0.4297(7) 0.3288(9) 0.468(2) 0.051(3) Uiso 1.000000 GR
H7c H 0.324(3) 0.373(2) 0.5219(5) 0.051(3) Uiso 1.000000 GR
C8 C -0.0577(5) 0.6370(5) 0.6178(3) 0.0241(15) Uani 1.000000 .
C9 C -0.1791(6) 0.6560(7) 0.6276(4) 0.045(2) Uani 1.000000 .
H9a H -0.2188(9) 0.7262(7) 0.626(2) 0.067(3) Uiso 1.000000 GR
H9b H -0.1892(7) 0.624(3) 0.5966(14) 0.067(3) Uiso 1.000000 GR
H9c H -0.2076(12) 0.630(4) 0.6661(11) 0.067(3) Uiso 1.000000 GR
C10 C -0.0366(6) 0.6923(5) 0.6610(3) 0.0336(17) Uani 1.000000 .
H10a H 0.0416(9) 0.682(3) 0.6508(13) 0.050(3) Uiso 1.000000 GR
H10b H -0.079(3) 0.7619(7) 0.6592(15) 0.050(3) Uiso 1.000000 GR
H10c H -0.059(4) 0.668(2) 0.7010(4) 0.050(3) Uiso 1.000000 GR
C11 C 0.0060(7) 0.5281(5) 0.6198(3) 0.0390(19) Uani 1.000000 .
H11a H 0.004(4) 0.4959(8) 0.5860(13) 0.059(3) Uiso 1.000000 GR
H11b H 0.0821(12) 0.5177(5) 0.618(2) 0.059(3) Uiso 1.000000 GR
H11c H -0.027(3) 0.5007(9) 0.6564(11) 0.059(3) Uiso 1.000000 GR
I2 I 0.17360(3) 0.89851(3) 0.659727(17) 0.01833(10) Uani 1.000000 .
S2 S 0.19061(12) 1.12242(12) 0.68789(7) 0.0199(3) Uani 1.000000 .
O6 O 0.1934(3) 0.8473(3) 0.73018(19) 0.0228(10) Uani 1.000000 .
O7 O 0.0815(3) 0.8414(3) 0.65052(19) 0.0223(10) Uani 1.000000 .
O8 O -0.2176(4) 1.2667(3) 0.7796(2) 0.0305(11) Uani 1.000000 .
O9 O 0.2675(3) 1.0232(3) 0.67841(19) 0.0224(10) Uani 1.000000 .
O10 O 0.2000(4) 1.1820(3) 0.7290(2) 0.0258(10) Uani 1.000000 .
C12 C 0.0440(5) 1.0289(4) 0.6973(3) 0.0175(13) Uani 1.000000 .
C13 C 0.0583(5) 1.1123(5) 0.7114(3) 0.0195(13) Uani 1.000000 .
C14 C -0.0301(5) 1.1897(5) 0.7407(3) 0.0203(13) Uani 1.000000 .
H14 H -0.0194(5) 1.2454(5) 0.7509(3) 0.0243(16) Uiso 1.000000 R
C15 C -0.1359(5) 1.1850(5) 0.7553(3) 0.0231(14) Uani 1.000000 .
C16 C -0.1497(5) 1.1027(5) 0.7412(3) 0.0252(15) Uani 1.000000 .
H16 H -0.2211(5) 1.0995(5) 0.7510(3) 0.0302(18) Uiso 1.000000 R
C17 C -0.0606(5) 1.0245(5) 0.7130(3) 0.0250(15) Uani 1.000000 .
H17 H -0.0711(5) 0.9676(5) 0.7044(3) 0.0300(18) Uiso 1.000000 R
C18 C -0.3281(5) 1.2706(6) 0.7886(3) 0.0334(17) Uani 1.000000 .
H18a H -0.3371(12) 1.254(4) 0.7517(6) 0.050(3) Uiso 1.000000 GR
H18b H -0.3435(14) 1.224(3) 0.8191(15) 0.050(3) Uiso 1.000000 GR
H18c H -0.3792(6) 1.3363(11) 0.801(2) 0.050(3) Uiso 1.000000 GR
C19 C 0.1996(5) 1.1836(5) 0.6170(3) 0.0206(13) Uani 1.000000 .
C20 C 0.1199(5) 1.2880(5) 0.6249(3) 0.0272(15) Uani 1.000000 .
H20a H 0.0451(6) 1.2881(5) 0.6413(19) 0.041(2) Uiso 1.000000 GR
H20b H 0.138(2) 1.3221(10) 0.6519(16) 0.041(2) Uiso 1.000000 GR
H20c H 0.126(3) 1.3209(11) 0.5867(4) 0.041(2) Uiso 1.000000 GR
C21 C 0.3180(5) 1.1803(5) 0.5949(3) 0.0277(16) Uani 1.000000 .
H21a H 0.3338(12) 1.213(3) 0.6234(10) 0.042(2) Uiso 1.000000 GR
H21b H 0.3678(6) 1.1124(5) 0.5904(19) 0.042(2) Uiso 1.000000 GR
H21c H 0.3282(11) 1.213(3) 0.5568(10) 0.042(2) Uiso 1.000000 GR
C22 C 0.1755(5) 1.1271(5) 0.5750(3) 0.0221(14) Uani 1.000000 .
H22a H 0.232(2) 1.0619(12) 0.5683(15) 0.033(2) Uiso 1.000000 GR
H22b H 0.1034(16) 1.122(3) 0.5924(9) 0.033(2) Uiso 1.000000 GR
H22c H 0.176(3) 1.1617(16) 0.5374(7) 0.033(2) Uiso 1.000000 GR
I3 I 0.34716(3) 0.68561(3) 0.706019(18) 0.01899(10) Uani 1.000000 .
S3 S 0.33001(13) 0.46368(12) 0.67326(7) 0.0214(3) Uani 1.000000 .
O11 O 0.3489(4) 0.7364(3) 0.63284(19) 0.0249(10) Uani 1.000000 .
O12 O 0.4335(3) 0.7352(3) 0.72840(19) 0.0212(10) Uani 1.000000 .
O13 O 0.7394(4) 0.2946(3) 0.6237(2) 0.0304(11) Uani 1.000000 .
O14 O 0.2578(3) 0.5644(3) 0.6747(2) 0.0238(10) Uani 1.000000 .
O15 O 0.3357(4) 0.3998(3) 0.6294(2) 0.0271(11) Uani 1.000000 .
C23 C 0.4776(5) 0.5497(5) 0.6791(3) 0.0210(14) Uani 1.000000 .
C24 C 0.4627(5) 0.4671(5) 0.6648(3) 0.0197(13) Uani 1.000000 .
C25 C 0.5525(5) 0.3831(5) 0.6456(3) 0.0230(14) Uani 1.000000 .
H25 H 0.5426(5) 0.3274(5) 0.6348(3) 0.0276(17) Uiso 1.000000 R
C26 C 0.6572(5) 0.3810(5) 0.6423(3) 0.0246(15) Uani 1.000000 .
C27 C 0.6713(5) 0.4624(5) 0.6576(3) 0.0251(15) Uani 1.000000 .
H27 H 0.7428(5) 0.4606(5) 0.6556(3) 0.0302(18) Uiso 1.000000 R
C28 C 0.5815(5) 0.5471(5) 0.6759(3) 0.0245(15) Uani 1.000000 .
H28 H 0.5918(5) 0.6030(5) 0.6862(3) 0.0294(18) Uiso 1.000000 R
C29 C 0.8489(5) 0.2880(5) 0.6198(3) 0.0304(17) Uani 1.000000 .
H29a H 0.8674(14) 0.337(2) 0.5923(16) 0.046(2) Uiso 1.000000 GR
H29b H 0.8541(11) 0.299(3) 0.6588(5) 0.046(2) Uiso 1.000000 GR
H29c H 0.9001(7) 0.2231(12) 0.606(2) 0.046(2) Uiso 1.000000 GR
C30 C 0.2917(5) 0.4125(5) 0.7461(3) 0.0220(14) Uani 1.000000 .
C31 C 0.1748(5) 0.4160(5) 0.7531(3) 0.0280(16) Uani 1.000000 .
H31a H 0.1287(10) 0.4826(8) 0.746(2) 0.042(2) Uiso 1.000000 GR
H31b H 0.1758(7) 0.372(3) 0.7245(14) 0.042(2) Uiso 1.000000 GR
H31c H 0.1452(14) 0.396(3) 0.7931(7) 0.042(2) Uiso 1.000000 GR
C32 C 0.3694(6) 0.3080(5) 0.7485(3) 0.0276(15) Uani 1.000000 .
H32a H 0.370(3) 0.2700(9) 0.7166(12) 0.041(2) Uiso 1.000000 GR
H32b H 0.4434(9) 0.3078(5) 0.744(2) 0.041(2) Uiso 1.000000 GR
H32c H 0.345(2) 0.2791(12) 0.7865(8) 0.041(2) Uiso 1.000000 GR
C33 C 0.2940(6) 0.4763(5) 0.7920(3) 0.0303(16) Uani 1.000000 .
H33a H 0.3683(10) 0.477(3) 0.7846(12) 0.045(2) Uiso 1.000000 GR
H33b H 0.243(3) 0.5427(10) 0.7895(14) 0.045(2) Uiso 1.000000 GR
H33c H 0.272(4) 0.450(2) 0.8314(3) 0.045(2) Uiso 1.000000 GR
I4 I 0.39077(3) 0.71172(3) 0.848916(18) 0.02074(10) Uani 1.000000 .
S4 S 0.46301(13) 0.91363(13) 0.86903(7) 0.0238(4) Uani 1.000000 .
O16 O 0.3609(4) 0.6843(3) 0.92674(19) 0.0266(10) Uani 1.000000 .
O17 O 0.2903(4) 0.6769(3) 0.82919(19) 0.0247(10) Uani 1.000000 .
O18 O 0.0756(4) 1.1481(4) 0.8644(2) 0.0304(11) Uani 1.000000 .
O19 O 0.5081(4) 0.8081(3) 0.8754(2) 0.0278(11) Uani 1.000000 .
O20 O 0.4567(4) 0.9746(3) 0.9145(2) 0.0287(11) Uani 1.000000 .
C34 C 0.2948(5) 0.8641(5) 0.8544(3) 0.0220(14) Uani 1.000000 .
C35 C 0.3292(5) 0.9392(5) 0.8626(3) 0.0219(14) Uani 1.000000 .
C36 C 0.2581(5) 1.0353(5) 0.8678(3) 0.0226(14) Uani 1.000000 .
H36 H 0.2804(5) 1.0856(5) 0.8758(3) 0.0271(17) Uiso 1.000000 R
C37 C 0.1520(5) 1.0568(5) 0.8611(3) 0.0271(15) Uani 1.000000 .
C38 C 0.1197(5) 0.9817(5) 0.8513(3) 0.0258(15) Uani 1.000000 .
H38 H 0.0484(5) 0.9962(5) 0.8468(3) 0.0309(18) Uiso 1.000000 R
C39 C 0.1896(5) 0.8874(5) 0.8483(3) 0.0223(14) Uani 1.000000 .
H39 H 0.1661(5) 0.8369(5) 0.8419(3) 0.0267(17) Uiso 1.000000 R
C40 C 0.1097(6) 1.2269(5) 0.8686(3) 0.0331(17) Uani 1.000000 .
H40a H 0.174(2) 1.224(2) 0.8356(12) 0.050(3) Uiso 1.000000 GR
H40b H 0.0499(15) 1.2886(5) 0.867(2) 0.050(3) Uiso 1.000000 GR
H40c H 0.129(4) 1.222(2) 0.9058(10) 0.050(3) Uiso 1.000000 GR
C41 C 0.5422(5) 0.9456(5) 0.7992(3) 0.0249(15) Uani 1.000000 .
C42 C 0.4967(6) 1.0539(5) 0.7885(3) 0.0353(18) Uani 1.000000 .
H42a H 0.545(2) 1.0711(8) 0.7530(12) 0.053(3) Uiso 1.000000 GR
H42b H 0.4233(17) 1.0715(8) 0.783(2) 0.053(3) Uiso 1.000000 GR
H42c H 0.493(4) 1.0893(5) 0.8224(10) 0.053(3) Uiso 1.000000 GR
C43 C 0.5402(6) 0.8865(6) 0.7502(3) 0.0322(17) Uani 1.000000 .
H43a H 0.585(3) 0.901(3) 0.7124(4) 0.048(3) Uiso 1.000000 GR
H43b H 0.570(4) 0.8169(6) 0.7587(11) 0.048(3) Uiso 1.000000 GR
H43c H 0.4646(7) 0.904(3) 0.7482(14) 0.048(3) Uiso 1.000000 GR
C44 C 0.6591(5) 0.9135(6) 0.8073(3) 0.0351(18) Uani 1.000000 .
H44a H 0.6836(17) 0.8441(10) 0.817(2) 0.053(3) Uiso 1.000000 GR
H44b H 0.7092(10) 0.925(3) 0.7707(8) 0.053(3) Uiso 1.000000 GR
H44c H 0.6583(10) 0.951(3) 0.8392(15) 0.053(3) Uiso 1.000000 GR
I5 I 0.46329(3) 0.49127(3) 0.934002(17) 0.01921(10) Uani 1.000000 .
S5 S 0.36073(13) 0.29820(12) 0.93795(7) 0.0227(3) Uani 1.000000 .
O21 O 0.4968(4) 0.5041(3) 0.85454(18) 0.0255(10) Uani 1.000000 .
O22 O 0.5719(3) 0.5211(3) 0.94894(19) 0.0224(10) Uani 1.000000 .
O23 O 0.7248(4) 0.0428(4) 0.9441(2) 0.0372(13) Uani 1.000000 .
O24 O 0.3239(4) 0.4025(3) 0.9269(2) 0.0267(11) Uani 1.000000 .
O25 O 0.3535(4) 0.2366(3) 0.8971(2) 0.0283(11) Uani 1.000000 .
C45 C 0.5448(5) 0.3361(5) 0.9383(3) 0.0230(14) Uani 1.000000 .
C46 C 0.5004(5) 0.2643(5) 0.9381(3) 0.0239(14) Uani 1.000000 .
C47 C 0.5633(6) 0.1674(5) 0.9388(3) 0.0268(15) Uani 1.000000 .
H47 H 0.5333(6) 0.1192(5) 0.9367(3) 0.0322(18) Uiso 1.000000 R
C48 C 0.6709(5) 0.1394(5) 0.9424(3) 0.0257(15) Uani 1.000000 .
C49 C 0.7167(5) 0.2103(5) 0.9428(3) 0.0265(15) Uani 1.000000 .
H49 H 0.7904(5) 0.1916(5) 0.9446(3) 0.0318(18) Uiso 1.000000 R
C50 C 0.6542(5) 0.3077(5) 0.9405(3) 0.0227(14) Uani 1.000000 .
H50 H 0.6853(5) 0.3559(5) 0.9404(3) 0.0272(17) Uiso 1.000000 R
C51 C 0.8240(6) 0.0130(6) 0.9626(4) 0.042(2) Uani 1.000000 .
H51a H 0.8800(15) 0.031(4) 0.9324(11) 0.063(3) Uiso 1.000000 GR
H51b H 0.8095(12) 0.045(3) 0.9998(13) 0.063(3) Uiso 1.000000 GR
H51c H 0.850(2) -0.0578(7) 0.968(2) 0.063(3) Uiso 1.000000 GR
C52 C 0.2850(5) 0.2780(5) 1.0119(3) 0.0266(15) Uani 1.000000 .
C53 C 0.3207(6) 0.1683(5) 1.0245(3) 0.0306(17) Uani 1.000000 .
H53a H 0.268(2) 0.1558(6) 1.0597(12) 0.046(2) Uiso 1.000000 GR
H53b H 0.323(4) 0.1337(6) 0.9908(9) 0.046(2) Uiso 1.000000 GR
H53c H 0.3936(17) 0.1455(8) 1.031(2) 0.046(2) Uiso 1.000000 GR
C54 C 0.1642(5) 0.3199(6) 1.0106(3) 0.0334(18) Uani 1.000000 .
H54a H 0.1531(10) 0.284(2) 0.9818(16) 0.050(3) Uiso 1.000000 GR
H54b H 0.1175(6) 0.314(3) 1.0497(6) 0.050(3) Uiso 1.000000 GR
H54c H 0.1449(12) 0.3888(11) 1.000(2) 0.050(3) Uiso 1.000000 GR
C55 C 0.3053(5) 0.3322(5) 1.0554(3) 0.0240(14) Uani 1.000000 .
H55a H 0.287(3) 0.4011(8) 1.0444(11) 0.036(2) Uiso 1.000000 GR
H55b H 0.260(3) 0.326(3) 1.0949(4) 0.036(2) Uiso 1.000000 GR
H55c H 0.3827(9) 0.305(2) 1.0552(14) 0.036(2) Uiso 1.000000 GR
Cl1 Cl 0.23580(15) 1.01953(15) 0.35570(9) 0.0399(5) Uani 1.000000 .
Cl2 Cl 0.43090(15) 0.87541(15) 0.38170(10) 0.0438(5) Uani 1.000000 .
C56 C 0.2862(6) 0.9291(6) 0.4054(3) 0.0387(19) Uani 1.000000 .
H56a H 0.2644(6) 0.9584(6) 0.4449(3) 0.046(2) Uiso 1.000000 R
H56b H 0.2535(6) 0.8781(6) 0.4086(3) 0.046(2) Uiso 1.000000 R
Cl3 Cl 0.43429(14) 0.89585(14) 0.53640(8) 0.0363(4) Uani 1.000000 .
Cl4 Cl 0.63398(15) 0.86000(17) 0.57164(9) 0.0453(5) Uani 1.000000 .
C57 C 0.4922(6) 0.8817(6) 0.5964(3) 0.0366(18) Uani 1.000000 .
H57a H 0.4555(6) 0.9414(6) 0.6210(3) 0.044(2) Uiso 1.000000 R
H57b H 0.4799(6) 0.8266(6) 0.6212(3) 0.044(2) Uiso 1.000000 R
Cl5 Cl -0.06901(16) 0.85852(15) 0.83367(10) 0.0441(5) Uani 1.000000 .
Cl6 Cl -0.02702(17) 0.65269(15) 0.82095(9) 0.0460(5) Uani 1.000000 .
C58 C 0.0251(6) 0.7484(6) 0.7993(3) 0.0388(19) Uani 1.000000 .
H58b H 0.0948(6) 0.7318(6) 0.8100(3) 0.047(2) Uiso 1.000000 R
H58a H 0.0403(6) 0.7563(6) 0.7560(3) 0.047(2) Uiso 1.000000 R
Cl7 Cl 0.70258(16) 0.61168(15) 0.78929(9) 0.0434(5) Uani 1.000000 .
Cl8 Cl 0.89393(16) 0.44855(16) 0.80424(11) 0.0524(6) Uani 1.000000 .
C59 C 0.7498(6) 0.4938(5) 0.8185(4) 0.0359(18) Uani 1.000000 .
H59a H 0.7164(6) 0.4956(5) 0.8616(4) 0.043(2) Uiso 1.000000 R
H59b H 0.7267(6) 0.4495(5) 0.8008(4) 0.043(2) Uiso 1.000000 R
Cl9 Cl 0.05453(19) 0.7879(2) 0.97629(14) 0.0835(10) Uani 1.000000 .
Cl10 Cl 0.13062(19) 0.59918(17) 1.02945(11) 0.0556(6) Uani 1.000000 .
C60 C 0.1222(7) 0.6612(8) 0.9634(4) 0.064(3) Uani 1.000000 .
H60a H 0.1968(7) 0.6488(8) 0.9371(4) 0.076(4) Uiso 1.000000 R
H60b H 0.0816(7) 0.6368(8) 0.9436(4) 0.076(4) Uiso 1.000000 R

loop_
_atom_site_aniso_label
_atom_site_aniso_U_11
_atom_site_aniso_U_22
_atom_site_aniso_U_33
_atom_site_aniso_U_12
_atom_site_aniso_U_13
_atom_site_aniso_U_23
I1 0.01908(19) 0.0180(2) 0.0167(2) -0.00808(16) -0.00465(16) 0.00360(16)
S1 0.0227(8) 0.0206(8) 0.0213(8) -0.0101(7) -0.0089(7) 0.0056(7)
O1 0.028(2) 0.020(2) 0.016(2) -0.007(2) -0.0072(19) 0.0043(18)
O2 0.023(2) 0.021(2) 0.026(2) -0.0116(19) -0.009(2) 0.0048(19)
O3 0.033(3) 0.026(3) 0.031(3) -0.008(2) -0.009(2) -0.002(2)
O4 0.021(2) 0.027(3) 0.027(3) -0.009(2) -0.005(2) 0.004(2)
O5 0.032(3) 0.032(3) 0.027(3) -0.018(2) -0.011(2) 0.004(2)
C1 0.022(3) 0.022(3) 0.010(3) -0.006(3) -0.003(2) -0.003(2)
C2 0.024(3) 0.020(3) 0.018(3) -0.011(3) -0.006(3) 0.005(3)
C3 0.028(3) 0.026(4) 0.015(3) -0.012(3) -0.000(3) 0.002(3)
C4 0.027(3) 0.020(3) 0.019(3) -0.005(3) -0.007(3) 0.001(3)
C5 0.024(3) 0.027(4) 0.030(4) -0.007(3) -0.009(3) 0.001(3)
C6 0.023(3) 0.024(4) 0.025(4) -0.016(3) -0.008(3) 0.005(3)
C7 0.041(4) 0.020(4) 0.037(4) -0.008(3) -0.009(4) 0.000(3)
C8 0.026(3) 0.029(4) 0.020(3) -0.017(3) -0.002(3) 0.005(3)
C9 0.040(4) 0.068(6) 0.034(5) -0.033(4) -0.013(4) 0.024(4)
C10 0.044(4) 0.036(4) 0.021(4) -0.023(4) 0.001(3) 0.003(3)
C11 0.050(5) 0.027(4) 0.032(4) -0.008(4) -0.008(4) 0.006(3)
I2 0.0210(2) 0.0181(2) 0.0166(2) -0.00895(17) -0.00481(16) 0.00377(16)
S2 0.0191(7) 0.0211(8) 0.0217(8) -0.0099(7) -0.0063(6) 0.0035(7)
O6 0.027(2) 0.020(2) 0.020(2) -0.008(2) -0.0069(19) 0.0072(19)
O7 0.023(2) 0.025(2) 0.024(2) -0.014(2) -0.008(2) -0.001(2)
O8 0.022(2) 0.032(3) 0.033(3) -0.009(2) 0.001(2) -0.004(2)
O9 0.023(2) 0.021(2) 0.024(2) -0.011(2) -0.0062(19) 0.0079(19)
O10 0.029(2) 0.027(3) 0.024(3) -0.013(2) -0.008(2) 0.001(2)
C12 0.018(3) 0.018(3) 0.016(3) -0.005(3) -0.004(2) -0.003(3)
C13 0.020(3) 0.022(3) 0.022(3) -0.014(3) -0.009(3) 0.009(3)
C14 0.021(3) 0.022(3) 0.019(3) -0.011(3) -0.005(3) 0.002(3)
C15 0.021(3) 0.020(3) 0.022(3) -0.002(3) -0.003(3) 0.002(3)
C16 0.016(3) 0.028(4) 0.030(4) -0.009(3) -0.003(3) 0.006(3)
C17 0.029(3) 0.022(4) 0.028(4) -0.015(3) -0.008(3) 0.006(3)
C18 0.022(3) 0.037(4) 0.035(4) -0.008(3) -0.002(3) 0.001(3)
C19 0.025(3) 0.019(3) 0.021(3) -0.011(3) -0.007(3) 0.003(3)
C20 0.031(4) 0.028(4) 0.029(4) -0.016(3) -0.012(3) 0.009(3)
C21 0.028(4) 0.024(4) 0.033(4) -0.012(3) -0.008(3) 0.005(3)
C22 0.031(4) 0.022(3) 0.018(3) -0.014(3) -0.009(3) 0.006(3)
I3 0.0217(2) 0.0194(2) 0.0171(2) -0.00986(17) -0.00523(16) 0.00478(16)
S3 0.0239(8) 0.0243(9) 0.0202(8) -0.0131(7) -0.0072(7) 0.0034(7)
O11 0.031(2) 0.022(2) 0.018(2) -0.007(2) -0.004(2) 0.0036(19)
O12 0.025(2) 0.020(2) 0.023(2) -0.012(2) -0.0073(19) 0.0009(19)
O13 0.025(2) 0.031(3) 0.033(3) -0.009(2) -0.005(2) -0.002(2)
O14 0.023(2) 0.022(2) 0.028(3) -0.008(2) -0.010(2) 0.005(2)
O15 0.034(3) 0.027(3) 0.025(3) -0.015(2) -0.009(2) 0.003(2)
C23 0.020(3) 0.022(3) 0.022(3) -0.010(3) -0.005(3) 0.004(3)
C24 0.021(3) 0.025(4) 0.012(3) -0.011(3) 0.001(3) 0.001(3)
C25 0.029(3) 0.026(4) 0.017(3) -0.015(3) -0.004(3) 0.002(3)
C26 0.029(4) 0.022(4) 0.020(3) -0.009(3) -0.004(3) 0.004(3)
C27 0.019(3) 0.032(4) 0.025(4) -0.012(3) -0.005(3) 0.004(3)
C28 0.025(3) 0.023(4) 0.030(4) -0.012(3) -0.012(3) 0.009(3)
C29 0.021(3) 0.037(4) 0.026(4) -0.005(3) -0.003(3) 0.003(3)
C30 0.022(3) 0.025(4) 0.021(3) -0.013(3) -0.005(3) 0.007(3)
C31 0.025(3) 0.025(4) 0.032(4) -0.011(3) -0.001(3) -0.004(3)
C32 0.032(4) 0.028(4) 0.027(4) -0.016(3) -0.010(3) 0.008(3)
C33 0.040(4) 0.038(4) 0.019(4) -0.023(4) -0.008(3) 0.009(3)
I4 0.0247(2) 0.0222(2) 0.0170(2) -0.01148(18) -0.00559(17) 0.00511(17)
S4 0.0263(8) 0.0274(9) 0.0218(9) -0.0133(7) -0.0086(7) 0.0038(7)
O16 0.034(3) 0.027(3) 0.017(2) -0.011(2) -0.007(2) 0.006(2)
O17 0.031(2) 0.029(3) 0.020(2) -0.017(2) -0.008(2) 0.005(2)
O18 0.026(2) 0.033(3) 0.030(3) -0.009(2) -0.006(2) 0.002(2)
O19 0.030(3) 0.027(3) 0.030(3) -0.014(2) -0.012(2) 0.007(2)
O20 0.035(3) 0.032(3) 0.024(3) -0.015(2) -0.012(2) 0.003(2)
C34 0.031(3) 0.020(3) 0.011(3) -0.004(3) -0.006(3) 0.003(3)
C35 0.026(3) 0.021(3) 0.019(3) -0.011(3) -0.007(3) 0.008(3)
C36 0.024(3) 0.025(4) 0.019(3) -0.011(3) -0.005(3) 0.007(3)
C37 0.028(4) 0.033(4) 0.018(3) -0.011(3) -0.005(3) 0.007(3)
C38 0.023(3) 0.034(4) 0.018(3) -0.010(3) -0.002(3) 0.004(3)
C39 0.024(3) 0.031(4) 0.016(3) -0.016(3) -0.005(3) 0.002(3)
C40 0.037(4) 0.029(4) 0.034(4) -0.010(3) -0.012(3) -0.004(3)
C41 0.025(3) 0.029(4) 0.022(4) -0.011(3) -0.006(3) 0.000(3)
C42 0.043(4) 0.035(4) 0.030(4) -0.020(4) -0.006(3) 0.008(3)
C43 0.037(4) 0.042(5) 0.022(4) -0.025(4) 0.000(3) -0.001(3)
C44 0.024(3) 0.047(5) 0.037(4) -0.018(3) -0.008(3) 0.009(4)
I5 0.0216(2) 0.0210(2) 0.0163(2) -0.01089(17) -0.00437(16) 0.00525(16)
S5 0.0260(8) 0.0268(9) 0.0194(8) -0.0142(7) -0.0071(7) 0.0046(7)
O21 0.034(3) 0.028(3) 0.013(2) -0.013(2) -0.003(2) 0.0080(19)
O22 0.023(2) 0.027(3) 0.021(2) -0.015(2) -0.0041(19) 0.0006(19)
O23 0.031(3) 0.024(3) 0.048(3) -0.006(2) -0.005(2) 0.007(2)
O24 0.029(2) 0.027(3) 0.026(3) -0.013(2) -0.010(2) 0.007(2)
O25 0.037(3) 0.035(3) 0.019(2) -0.020(2) -0.008(2) 0.002(2)
C45 0.028(3) 0.024(4) 0.014(3) -0.008(3) -0.002(3) 0.002(3)
C46 0.023(3) 0.029(4) 0.022(4) -0.015(3) -0.004(3) 0.005(3)
C47 0.032(4) 0.027(4) 0.021(4) -0.014(3) -0.003(3) 0.001(3)
C48 0.024(3) 0.025(4) 0.021(4) -0.006(3) 0.002(3) 0.003(3)
C49 0.020(3) 0.029(4) 0.027(4) -0.008(3) -0.001(3) -0.001(3)
C50 0.027(3) 0.024(4) 0.017(3) -0.013(3) -0.001(3) 0.004(3)
C51 0.034(4) 0.030(4) 0.049(5) -0.002(4) -0.006(4) 0.012(4)
C52 0.028(3) 0.035(4) 0.022(4) -0.020(3) -0.004(3) 0.005(3)
C53 0.040(4) 0.032(4) 0.021(4) -0.023(3) 0.001(3) 0.004(3)
C54 0.028(4) 0.064(5) 0.020(4) -0.030(4) -0.008(3) 0.004(4)
C55 0.025(3) 0.030(4) 0.019(3) -0.015(3) -0.004(3) 0.007(3)
Cl1 0.0312(9) 0.0514(12) 0.0375(11) -0.0148(9) -0.0116(8) 0.0067(9)
Cl2 0.0264(9) 0.0469(12) 0.0525(13) -0.0096(9) -0.0076(9) 0.0040(10)
C56 0.025(4) 0.066(6) 0.026(4) -0.022(4) -0.002(3) 0.003(4)
Cl3 0.0293(9) 0.0425(11) 0.0380(11) -0.0145(8) -0.0104(8) 0.0075(9)
Cl4 0.0278(9) 0.0662(15) 0.0398(12) -0.0148(10) -0.0078(8) -0.0007(10)
C57 0.036(4) 0.046(5) 0.030(4) -0.018(4) -0.009(3) 0.005(4)
Cl5 0.0407(11) 0.0436(12) 0.0493(13) -0.0202(9) -0.0073(9) 0.0016(10)
Cl6 0.0527(12) 0.0459(12) 0.0395(11) -0.0302(10) 0.0044(10) 0.0000(9)
C58 0.039(4) 0.053(5) 0.031(4) -0.030(4) -0.001(3) -0.001(4)
Cl7 0.0397(10) 0.0442(12) 0.0419(12) -0.0137(9) -0.0102(9) 0.0132(9)
Cl8 0.0289(10) 0.0417(12) 0.0813(17) -0.0121(9) -0.0090(10) 0.0063(11)
C59 0.026(4) 0.031(4) 0.042(5) -0.008(3) 0.001(3) 0.005(4)
Cl9 0.0378(12) 0.086(2) 0.110(2) -0.0214(13) -0.0170(14) 0.0674(18)
Cl10 0.0543(13) 0.0447(13) 0.0535(14) -0.0077(11) -0.0088(11) 0.0098(11)
C60 0.028(4) 0.116(9) 0.039(5) -0.029(5) 0.002(4) 0.021(5)

loop_
_atom_type_symbol
_atom_type_scat_dispersion_real
_atom_type_scat_dispersion_imag
_atom_type_scat_Cromer_Mann_a1
_atom_type_scat_Cromer_Mann_a2
_atom_type_scat_Cromer_Mann_a3
_atom_type_scat_Cromer_Mann_a4
_atom_type_scat_Cromer_Mann_b1
_atom_type_scat_Cromer_Mann_b2
_atom_type_scat_Cromer_Mann_b3
_atom_type_scat_Cromer_Mann_b4
_atom_type_scat_Cromer_Mann_c
_atom_type_scat_source
_atom_type_scat_dispersion_source
C 0.00347 0.00161 2.31000 1.02000 1.58860 0.86500 20.84390 10.20750 0.56870 51.65120 0.21560 'International Tables Volume C Table 6.1.1.4 (pp. 500-502)' 'Henke, Gullikson and Davis, At. Data and Nucl. Data Tables, 1993, 54, 2'
Cl 0.14873 0.16029 11.46040 7.19640 6.25560 1.64550 0.01040 1.16620 18.51940 47.77840 -9.55740 'International Tables Volume C Table 6.1.1.4 (pp. 500-502)' 'Henke, Gullikson and Davis, At. Data and Nucl. Data Tables, 1993, 54, 2'
H 0.00000 0.00000 0.49300 0.32291 0.14019 0.04081 10.51090 26.12570 3.14236 57.79970 0.00304 'International Tables Volume C Table 6.1.1.4 (pp. 500-502)' 'Henke, Gullikson and Davis, At. Data and Nucl. Data Tables, 1993, 54, 2'
I -0.41187 1.83264 20.14720 18.99490 7.51380 2.27350 4.34700 0.38140 27.76600 66.87760 4.07120 'International Tables Volume C Table 6.1.1.4 (pp. 500-502)' 'Henke, Gullikson and Davis, At. Data and Nucl. Data Tables, 1993, 54, 2'
O 0.01158 0.00611 3.04850 2.28680 1.54630 0.86700 13.27710 5.70110 0.32390 32.90890 0.25080 'International Tables Volume C Table 6.1.1.4 (pp. 500-502)' 'Henke, Gullikson and Davis, At. Data and Nucl. Data Tables, 1993, 54, 2'
S 0.12424 0.12443 6.90530 5.20340 1.43790 1.58630 1.46790 22.21510 0.25360 56.17200 0.86690 'International Tables Volume C Table 6.1.1.4 (pp. 500-502)' 'Henke, Gullikson and Davis, At. Data and Nucl. Data Tables, 1993, 54, 2'

loop_
_geom_angle_atom_site_label_1
_geom_angle_atom_site_label_2
_geom_angle_atom_site_label_3
_geom_angle
_geom_angle_site_symmetry_1
_geom_angle_site_symmetry_3
_geom_angle_publ_flag
O2 I1 O1 100.90(19) . . ?
C1 I1 O1 96.0(2) . . ?
C1 I1 O2 94.8(2) . . ?
O5 S1 O4 118.6(3) . . ?
C2 S1 O4 105.8(3) . . ?
C2 S1 O5 108.4(3) . . ?
C8 S1 O4 107.6(3) . . ?
C8 S1 O5 108.8(3) . . ?
C8 S1 C2 107.2(3) . . ?
C7 O3 C4 118.1(5) . . ?
C2 C1 I1 125.0(5) . . ?
C6 C1 I1 115.3(5) . . ?
C6 C1 C2 119.6(6) . . ?
C1 C2 S1 121.5(5) . . ?
C3 C2 S1 117.7(5) . . ?
C3 C2 C1 120.8(6) . . ?
H3 C3 C2 120.6(4) . . ?
C4 C3 C2 118.8(6) . . ?
C4 C3 H3 120.6(4) . . ?
C3 C4 O3 124.4(6) . . ?
C5 C4 O3 115.6(6) . . ?
C5 C4 C3 120.1(6) . . ?
H5 C5 C4 119.6(4) . . ?
C6 C5 C4 120.7(6) . . ?
C6 C5 H5 119.6(4) . . ?
C5 C6 C1 119.9(6) . . ?
H6 C6 C1 120.1(4) . . ?
H6 C6 C5 120.1(4) . . ?
H7a C7 O3 109.5 . . ?
H7b C7 O3 109.5 . . ?
H7b C7 H7a 109.5 . . ?
H7c C7 O3 109.5 . . ?
H7c C7 H7a 109.5 . . ?
H7c C7 H7b 109.5 . . ?
C9 C8 S1 104.1(5) . . ?
C10 C8 S1 109.4(4) . . ?
C10 C8 C9 112.5(6) . . ?
C11 C8 S1 109.1(5) . . ?
C11 C8 C9 110.6(6) . . ?
C11 C8 C10 110.9(6) . . ?
H9a C9 C8 109.5 . . ?
H9b C9 C8 109.5 . . ?
H9b C9 H9a 109.5 . . ?
H9c C9 C8 109.5 . . ?
H9c C9 H9a 109.5 . . ?
H9c C9 H9b 109.5 . . ?
H10a C10 C8 109.5 . . ?
H10b C10 C8 109.5 . . ?
H10b C10 H10a 109.5 . . ?
H10c C10 C8 109.5 . . ?
H10c C10 H10a 109.5 . . ?
H10c C10 H10b 109.5 . . ?
H11a C11 C8 109.5 . . ?
H11b C11 C8 109.5 . . ?
H11b C11 H11a 109.5 . . ?
H11c C11 C8 109.5 . . ?
H11c C11 H11a 109.5 . . ?
H11c C11 H11b 109.5 . . ?
O7 I2 O6 99.5(2) . . ?
C12 I2 O6 94.2(2) . . ?
C12 I2 O7 93.9(2) . . ?
O10 S2 O9 118.3(3) . . ?
C13 S2 O9 105.4(3) . . ?
C13 S2 O10 109.2(3) . . ?
C19 S2 O9 108.0(3) . . ?
C19 S2 O10 108.6(3) . . ?
C19 S2 C13 106.7(3) . . ?
C18 O8 C15 117.4(5) . . ?
C13 C12 I2 125.1(4) . . ?
C17 C12 I2 115.5(5) . . ?
C17 C12 C13 119.1(6) . . ?
C12 C13 S2 119.8(5) . . ?
C14 C13 S2 119.2(5) . . ?
C14 C13 C12 120.8(5) . . ?
H14 C14 C13 120.3(4) . . ?
C15 C14 C13 119.4(6) . . ?
C15 C14 H14 120.3(4) . . ?
C14 C15 O8 115.1(6) . . ?
C16 C15 O8 125.3(6) . . ?
C16 C15 C14 119.6(6) . . ?
H16 C16 C15 119.6(4) . . ?
C17 C16 C15 120.8(6) . . ?
C17 C16 H16 119.6(4) . . ?
C16 C17 C12 120.3(6) . . ?
H17 C17 C12 119.9(4) . . ?
H17 C17 C16 119.9(4) . . ?
H18a C18 O8 109.5 . . ?
H18b C18 O8 109.5 . . ?
H18b C18 H18a 109.5 . . ?
H18c C18 O8 109.5 . . ?
H18c C18 H18a 109.5 . . ?
H18c C18 H18b 109.5 . . ?
C20 C19 S2 109.7(4) . . ?
C21 C19 S2 105.3(4) . . ?
C21 C19 C20 111.0(5) . . ?
C22 C19 S2 109.0(4) . . ?
C22 C19 C20 111.5(5) . . ?
C22 C19 C21 110.2(5) . . ?
H20a C20 C19 109.5 . . ?
H20b C20 C19 109.5 . . ?
H20b C20 H20a 109.5 . . ?
H20c C20 C19 109.5 . . ?
H20c C20 H20a 109.5 . . ?
H20c C20 H20b 109.5 . . ?
H21a C21 C19 109.5 . . ?
H21b C21 C19 109.5 . . ?
H21b C21 H21a 109.5 . . ?
H21c C21 C19 109.5 . . ?
H21c C21 H21a 109.5 . . ?
H21c C21 H21b 109.5 . . ?
H22a C22 C19 109.5 . . ?
H22b C22 C19 109.5 . . ?
H22b C22 H22a 109.5 . . ?
H22c C22 C19 109.5 . . ?
H22c C22 H22a 109.5 . . ?
H22c C22 H22b 109.5 . . ?
O12 I3 O11 102.0(2) . . ?
C23 I3 O11 96.8(2) . . ?
C23 I3 O12 93.0(2) . . ?
O15 S3 O14 118.7(3) . . ?
C24 S3 O14 105.9(3) . . ?
C24 S3 O15 109.2(3) . . ?
C30 S3 O14 107.4(3) . . ?
C30 S3 O15 109.0(3) . . ?
C30 S3 C24 105.9(3) . . ?
C29 O13 C26 117.4(5) . . ?
C24 C23 I3 124.0(4) . . ?
C28 C23 I3 116.1(5) . . ?
C28 C23 C24 119.9(6) . . ?
C23 C24 S3 121.7(5) . . ?
C25 C24 S3 118.1(5) . . ?
C25 C24 C23 120.1(6) . . ?
H25 C25 C24 120.1(4) . . ?
C26 C25 C24 119.8(6) . . ?
C26 C25 H25 120.1(4) . . ?
C25 C26 O13 115.0(6) . . ?
C27 C26 O13 125.1(6) . . ?
C27 C26 C25 119.9(6) . . ?
H27 C27 C26 119.8(4) . . ?
C28 C27 C26 120.4(6) . . ?
C28 C27 H27 119.8(4) . . ?
C27 C28 C23 120.0(6) . . ?
H28 C28 C23 120.0(4) . . ?
H28 C28 C27 120.0(4) . . ?
H29a C29 O13 109.5 . . ?
H29b C29 O13 109.5 . . ?
H29b C29 H29a 109.5 . . ?
H29c C29 O13 109.5 . . ?
H29c C29 H29a 109.5 . . ?
H29c C29 H29b 109.5 . . ?
C31 C30 S3 104.4(4) . . ?
C32 C30 S3 109.9(5) . . ?
C32 C30 C31 111.1(5) . . ?
C33 C30 S3 108.9(4) . . ?
C33 C30 C31 110.9(6) . . ?
C33 C30 C32 111.4(6) . . ?
H31a C31 C30 109.5 . . ?
H31b C31 C30 109.5 . . ?
H31b C31 H31a 109.5 . . ?
H31c C31 C30 109.5 . . ?
H31c C31 H31a 109.5 . . ?
H31c C31 H31b 109.5 . . ?
H32a C32 C30 109.5 . . ?
H32b C32 C30 109.5 . . ?
H32b C32 H32a 109.5 . . ?
H32c C32 C30 109.5 . . ?
H32c C32 H32a 109.5 . . ?
H32c C32 H32b 109.5 . . ?
H33a C33 C30 109.5 . . ?
H33b C33 C30 109.5 . . ?
H33b C33 H33a 109.5 . . ?
H33c C33 C30 109.5 . . ?
H33c C33 H33a 109.5 . . ?
H33c C33 H33b 109.5 . . ?
O17 I4 O16 99.8(2) . . ?
C34 I4 O16 98.4(2) . . ?
C34 I4 O17 94.3(2) . . ?
O20 S4 O19 118.9(3) . . ?
C35 S4 O19 105.4(3) . . ?
C35 S4 O20 108.4(3) . . ?
C41 S4 O19 107.5(3) . . ?
C41 S4 O20 108.7(3) . . ?
C41 S4 C35 107.3(3) . . ?
C40 O18 C37 117.0(5) . . ?
C35 C34 I4 126.0(5) . . ?
C39 C34 I4 115.0(5) . . ?
C39 C34 C35 119.0(6) . . ?
C34 C35 S4 120.8(5) . . ?
C36 C35 S4 118.3(5) . . ?
C36 C35 C34 120.9(6) . . ?
H36 C36 C35 120.6(4) . . ?
C37 C36 C35 118.8(6) . . ?
C37 C36 H36 120.6(4) . . ?
C36 C37 O18 124.3(6) . . ?
C38 C37 O18 115.9(6) . . ?
C38 C37 C36 119.7(6) . . ?
H38 C38 C37 119.7(4) . . ?
C39 C38 C37 120.6(6) . . ?
C39 C38 H38 119.7(4) . . ?
C38 C39 C34 120.9(6) . . ?
H39 C39 C34 119.5(4) . . ?
H39 C39 C38 119.5(4) . . ?
H40a C40 O18 109.5 . . ?
H40b C40 O18 109.5 . . ?
H40b C40 H40a 109.5 . . ?
H40c C40 O18 109.5 . . ?
H40c C40 H40a 109.5 . . ?
H40c C40 H40b 109.5 . . ?
C42 C41 S4 110.3(5) . . ?
C43 C41 S4 108.3(5) . . ?
C43 C41 C42 111.8(6) . . ?
C44 C41 S4 103.5(5) . . ?
C44 C41 C42 111.7(6) . . ?
C44 C41 C43 110.8(6) . . ?
H42a C42 C41 109.5 . . ?
H42b C42 C41 109.5 . . ?
H42b C42 H42a 109.5 . . ?
H42c C42 C41 109.5 . . ?
H42c C42 H42a 109.5 . . ?
H42c C42 H42b 109.5 . . ?
H43a C43 C41 109.5 . . ?
H43b C43 C41 109.5 . . ?
H43b C43 H43a 109.5 . . ?
H43c C43 C41 109.5 . . ?
H43c C43 H43a 109.5 . . ?
H43c C43 H43b 109.5 . . ?
H44a C44 C41 109.5 . . ?
H44b C44 C41 109.5 . . ?
H44b C44 H44a 109.5 . . ?
H44c C44 C41 109.5 . . ?
H44c C44 H44a 109.5 . . ?
H44c C44 H44b 109.5 . . ?
O22 I5 O21 99.7(2) . . ?
C45 I5 O21 98.3(2) . . ?
C45 I5 O22 94.5(2) . . ?
O25 S5 O24 117.5(3) . . ?
C46 S5 O24 105.6(3) . . ?
C46 S5 O25 108.7(3) . . ?
C52 S5 O24 107.9(3) . . ?
C52 S5 O25 109.4(3) . . ?
C52 S5 C46 107.4(3) . . ?
C51 O23 C48 116.3(6) . . ?
C46 C45 I5 126.6(5) . . ?
C50 C45 I5 114.3(5) . . ?
C50 C45 C46 119.1(6) . . ?
C45 C46 S5 120.0(5) . . ?
C47 C46 S5 119.5(5) . . ?
C47 C46 C45 120.5(6) . . ?
H47 C47 C46 119.8(4) . . ?
C48 C47 C46 120.3(6) . . ?
C48 C47 H47 119.8(4) . . ?
C47 C48 O23 115.8(6) . . ?
C49 C48 O23 124.3(6) . . ?
C49 C48 C47 119.9(6) . . ?
H49 C49 C48 120.2(4) . . ?
C50 C49 C48 119.6(6) . . ?
C50 C49 H49 120.2(4) . . ?
C49 C50 C45 120.5(6) . . ?
H50 C50 C45 119.7(4) . . ?
H50 C50 C49 119.7(4) . . ?
H51a C51 O23 109.5 . . ?
H51b C51 O23 109.5 . . ?
H51b C51 H51a 109.5 . . ?
H51c C51 O23 109.5 . . ?
H51c C51 H51a 109.5 . . ?
H51c C51 H51b 109.5 . . ?
C53 C52 S5 109.2(5) . . ?
C54 C52 S5 104.6(5) . . ?
C54 C52 C53 111.0(6) . . ?
C55 C52 S5 109.2(4) . . ?
C55 C52 C53 111.6(6) . . ?
C55 C52 C54 111.0(6) . . ?
H53a C53 C52 109.5 . . ?
H53b C53 C52 109.5 . . ?
H53b C53 H53a 109.5 . . ?
H53c C53 C52 109.5 . . ?
H53c C53 H53a 109.5 . . ?
H53c C53 H53b 109.5 . . ?
H54a C54 C52 109.5 . . ?
H54b C54 C52 109.5 . . ?
H54b C54 H54a 109.5 . . ?
H54c C54 C52 109.5 . . ?
H54c C54 H54a 109.5 . . ?
H54c C54 H54b 109.5 . . ?
H55a C55 C52 109.5 . . ?
H55b C55 C52 109.5 . . ?
H55b C55 H55a 109.5 . . ?
H55c C55 C52 109.5 . . ?
H55c C55 H55a 109.5 . . ?
H55c C55 H55b 109.5 . . ?
Cl2 C56 Cl1 111.1(4) . . ?
H56a C56 Cl1 109.4(3) . . ?
H56a C56 Cl2 109.4(3) . . ?
H56b C56 Cl1 109.4(3) . . ?
H56b C56 Cl2 109.4(3) . . ?
H56b C56 H56a 108.0 . . ?
Cl4 C57 Cl3 111.2(4) . . ?
H57a C57 Cl3 109.4(3) . . ?
H57a C57 Cl4 109.4(3) . . ?
H57b C57 Cl3 109.4(3) . . ?
H57b C57 Cl4 109.4(3) . . ?
H57b C57 H57a 108.0 . . ?
Cl6 C58 Cl5 110.9(4) . . ?
H58b C58 Cl5 109.5(3) . . ?
H58b C58 Cl6 109.5(3) . . ?
H58a C58 Cl5 109.5(3) . . ?
H58a C58 Cl6 109.5(3) . . ?
H58a C58 H58b 108.1 . . ?
Cl8 C59 Cl7 111.2(4) . . ?
H59a C59 Cl7 109.4(3) . . ?
H59a C59 Cl8 109.4(3) . . ?
H59b C59 Cl7 109.4(3) . . ?
H59b C59 Cl8 109.4(3) . . ?
H59b C59 H59a 108.0 . . ?
Cl10 C60 Cl9 110.6(5) . . ?
H60a C60 Cl9 109.5(3) . . ?
H60a C60 Cl10 109.5(3) . . ?
H60b C60 Cl9 109.5(3) . . ?
H60b C60 Cl10 109.5(4) . . ?
H60b C60 H60a 108.1 . . ?

loop_
_geom_bond_atom_site_label_1
_geom_bond_atom_site_label_2
_geom_bond_distance
_geom_bond_site_symmetry_2
_geom_bond_publ_flag
I1 O1 1.814(4) . ?
I1 O2 1.804(4) . ?
I1 C1 2.148(6) . ?
S1 O4 1.451(5) . ?
S1 O5 1.435(5) . ?
S1 C2 1.775(6) . ?
S1 C8 1.827(6) . ?
O3 C4 1.362(8) . ?
O3 C7 1.433(8) . ?
C1 C2 1.388(9) . ?
C1 C6 1.391(8) . ?
C2 C3 1.390(9) . ?
C3 H3 0.9500 . ?
C3 C4 1.398(9) . ?
C4 C5 1.385(9) . ?
C5 H5 0.9500 . ?
C5 C6 1.373(9) . ?
C6 H6 0.9500 . ?
C7 H7a 0.9800 . ?
C7 H7b 0.9800 . ?
C7 H7c 0.9800 . ?
C8 C9 1.522(9) . ?
C8 C10 1.518(9) . ?
C8 C11 1.525(10) . ?
C9 H9a 0.9800 . ?
C9 H9b 0.9800 . ?
C9 H9c 0.9800 . ?
C10 H10a 0.9800 . ?
C10 H10b 0.9800 . ?
C10 H10c 0.9800 . ?
C11 H11a 0.9800 . ?
C11 H11b 0.9800 . ?
C11 H11c 0.9800 . ?
I2 O6 1.810(4) . ?
I2 O7 1.813(4) . ?
I2 C12 2.141(6) . ?
S2 O9 1.450(5) . ?
S2 O10 1.436(5) . ?
S2 C13 1.783(6) . ?
S2 C19 1.817(6) . ?
O8 C15 1.349(8) . ?
O8 C18 1.439(8) . ?
C12 C13 1.398(8) . ?
C12 C17 1.389(8) . ?
C13 C14 1.385(9) . ?
C14 H14 0.9500 . ?
C14 C15 1.408(9) . ?
C15 C16 1.380(9) . ?
C16 H16 0.9500 . ?
C16 C17 1.387(9) . ?
C17 H17 0.9500 . ?
C18 H18a 0.9800 . ?
C18 H18b 0.9800 . ?
C18 H18c 0.9800 . ?
C19 C20 1.519(9) . ?
C19 C21 1.529(9) . ?
C19 C22 1.530(9) . ?
C20 H20a 0.9800 . ?
C20 H20b 0.9800 . ?
C20 H20c 0.9800 . ?
C21 H21a 0.9800 . ?
C21 H21b 0.9800 . ?
C21 H21c 0.9800 . ?
C22 H22a 0.9800 . ?
C22 H22b 0.9800 . ?
C22 H22c 0.9800 . ?
I3 O11 1.813(4) . ?
I3 O12 1.804(4) . ?
I3 C23 2.143(6) . ?
S3 O14 1.449(5) . ?
S3 O15 1.438(5) . ?
S3 C24 1.777(6) . ?
S3 C30 1.822(6) . ?
O13 C26 1.365(8) . ?
O13 C29 1.434(8) . ?
C23 C24 1.394(9) . ?
C23 C28 1.381(8) . ?
C24 C25 1.389(9) . ?
C25 H25 0.9500 . ?
C25 C26 1.392(9) . ?
C26 C27 1.380(9) . ?
C27 H27 0.9500 . ?
C27 C28 1.392(9) . ?
C28 H28 0.9500 . ?
C29 H29a 0.9800 . ?
C29 H29b 0.9800 . ?
C29 H29c 0.9800 . ?
C30 C31 1.533(9) . ?
C30 C32 1.525(9) . ?
C30 C33 1.522(9) . ?
C31 H31a 0.9800 . ?
C31 H31b 0.9800 . ?
C31 H31c 0.9800 . ?
C32 H32a 0.9800 . ?
C32 H32b 0.9800 . ?
C32 H32c 0.9800 . ?
C33 H33a 0.9800 . ?
C33 H33b 0.9800 . ?
C33 H33c 0.9800 . ?
I4 O16 1.807(4) . ?
I4 O17 1.810(4) . ?
I4 C34 2.143(6) . ?
S4 O19 1.460(5) . ?
S4 O20 1.437(5) . ?
S4 C35 1.768(6) . ?
S4 C41 1.821(7) . ?
O18 C37 1.361(8) . ?
O18 C40 1.421(8) . ?
C34 C35 1.399(9) . ?
C34 C39 1.391(9) . ?
C35 C36 1.388(9) . ?
C36 H36 0.9500 . ?
C36 C37 1.413(9) . ?
C37 C38 1.392(10) . ?
C38 H38 0.9500 . ?
C38 C39 1.365(9) . ?
C39 H39 0.9500 . ?
C40 H40a 0.9800 . ?
C40 H40b 0.9800 . ?
C40 H40c 0.9800 . ?
C41 C42 1.511(10) . ?
C41 C43 1.531(9) . ?
C41 C44 1.548(9) . ?
C42 H42a 0.9800 . ?
C42 H42b 0.9800 . ?
C42 H42c 0.9800 . ?
C43 H43a 0.9800 . ?
C43 H43b 0.9800 . ?
C43 H43c 0.9800 . ?
C44 H44a 0.9800 . ?
C44 H44b 0.9800 . ?
C44 H44c 0.9800 . ?
I5 O21 1.812(4) . ?
I5 O22 1.818(4) . ?
I5 C45 2.155(7) . ?
S5 O24 1.454(5) . ?
S5 O25 1.437(5) . ?
S5 C46 1.781(6) . ?
S5 C52 1.817(7) . ?
O23 C48 1.346(8) . ?
O23 C51 1.439(9) . ?
C45 C46 1.397(9) . ?
C45 C50 1.406(9) . ?
C46 C47 1.373(9) . ?
C47 H47 0.9500 . ?
C47 C48 1.395(9) . ?
C48 C49 1.401(9) . ?
C49 H49 0.9500 . ?
C49 C50 1.382(9) . ?
C50 H50 0.9500 . ?
C51 H51a 0.9800 . ?
C51 H51b 0.9800 . ?
C51 H51c 0.9800 . ?
C52 C53 1.534(9) . ?
C52 C54 1.539(9) . ?
C52 C55 1.505(9) . ?
C53 H53a 0.9800 . ?
C53 H53b 0.9800 . ?
C53 H53c 0.9800 . ?
C54 H54a 0.9800 . ?
C54 H54b 0.9800 . ?
C54 H54c 0.9800 . ?
C55 H55a 0.9800 . ?
C55 H55b 0.9800 . ?
C55 H55c 0.9800 . ?
Cl1 C56 1.762(8) . ?
Cl2 C56 1.773(7) . ?
C56 H56a 0.9900 . ?
C56 H56b 0.9900 . ?
Cl3 C57 1.772(7) . ?
Cl4 C57 1.763(7) . ?
C57 H57a 0.9900 . ?
C57 H57b 0.9900 . ?
Cl5 C58 1.761(8) . ?
Cl6 C58 1.769(7) . ?
C58 H58b 0.9900 . ?
C58 H58a 0.9900 . ?
Cl7 C59 1.762(7) . ?
Cl8 C59 1.766(7) . ?
C59 H59a 0.9900 . ?
C59 H59b 0.9900 . ?
Cl9 C60 1.770(11) . ?
Cl10 C60 1.739(9) . ?
C60 H60a 0.9900 . ?
C60 H60b 0.9900 . ?

loop_
_geom_torsion_atom_site_label_1
_geom_torsion_atom_site_label_2
_geom_torsion_atom_site_label_3
_geom_torsion_atom_site_label_4
_geom_torsion
_geom_torsion_site_symmetry_1
_geom_torsion_site_symmetry_2
_geom_torsion_site_symmetry_3
_geom_torsion_site_symmetry_4
_geom_torsion_publ_flag
I1 C1 C2 S1 -5.7(5) . . . . ?
I1 C1 C2 C3 171.5(5) . . . . ?
I1 C1 C6 C5 -173.7(5) . . . . ?
S1 C2 C1 C6 178.6(5) . . . . ?
S1 C2 C3 C4 179.7(5) . . . . ?
O3 C4 C3 C2 -177.8(6) . . . . ?
O3 C4 C5 C6 176.1(6) . . . . ?
C1 C2 C3 C4 2.4(7) . . . . ?
C1 C6 C5 C4 1.1(7) . . . . ?
C2 C3 C4 C5 1.2(7) . . . . ?
C3 C4 C5 C6 -3.0(8) . . . . ?
I2 C12 C13 S2 9.8(5) . . . . ?
I2 C12 C13 C14 -173.8(5) . . . . ?
I2 C12 C17 C16 175.8(5) . . . . ?
S2 C13 C12 C17 -176.4(5) . . . . ?
S2 C13 C14 C15 175.0(5) . . . . ?
O8 C15 C14 C13 -175.1(5) . . . . ?
O8 C15 C16 C17 176.1(7) . . . . ?
C12 C13 C14 C15 -1.4(7) . . . . ?
C12 C17 C16 C15 -1.5(8) . . . . ?
C13 C14 C15 C16 1.4(7) . . . . ?
C14 C15 C16 C17 0.1(8) . . . . ?
I3 C23 C24 S3 -5.1(6) . . . . ?
I3 C23 C24 C25 177.5(5) . . . . ?
I3 C23 C28 C27 -178.6(5) . . . . ?
S3 C24 C23 C28 175.4(5) . . . . ?
S3 C24 C25 C26 -175.7(5) . . . . ?
O13 C26 C25 C24 179.1(5) . . . . ?
O13 C26 C27 C28 179.9(7) . . . . ?
C23 C24 C25 C26 1.8(7) . . . . ?
C23 C28 C27 C26 0.4(8) . . . . ?
C24 C25 C26 C27 -0.5(7) . . . . ?
C25 C26 C27 C28 -0.6(7) . . . . ?
I4 C34 C35 S4 0.5(5) . . . . ?
I4 C34 C35 C36 -177.4(5) . . . . ?
I4 C34 C39 C38 179.5(4) . . . . ?
S4 C35 C34 C39 -178.7(5) . . . . ?
S4 C35 C36 C37 178.2(5) . . . . ?
O18 C37 C36 C35 -179.0(6) . . . . ?
O18 C37 C38 C39 -178.9(5) . . . . ?
C34 C35 C36 C37 -3.9(7) . . . . ?
C34 C39 C38 C37 -0.5(7) . . . . ?
C35 C36 C37 C38 2.1(7) . . . . ?
C36 C37 C38 C39 0.0(7) . . . . ?
I5 C45 C46 S5 -3.5(6) . . . . ?
I5 C45 C46 C47 177.4(5) . . . . ?
I5 C45 C50 C49 -179.3(4) . . . . ?
S5 C46 C45 C50 177.8(5) . . . . ?
S5 C46 C47 C48 -176.2(5) . . . . ?
O23 C48 C47 C46 178.6(6) . . . . ?
O23 C48 C49 C50 179.6(7) . . . . ?
C45 C46 C47 C48 2.9(8) . . . . ?
C45 C50 C49 C48 0.6(7) . . . . ?
C46 C47 C48 C49 -2.8(8) . . . . ?
C47 C48 C49 C50 1.0(8) . . . . ?
